data_7110412
loop_
_publ_author_name
'Neves, Maria G. P. M. S.'
'Martins, Ros\'alia M.'
'Tom\'e, Augusto C.'
'Silvestre, Armando J. D.'
'Silva, Artur M. S.'
'F\'elix, Vitor'
'Cavaleiro, Jos\'e A. S.'
'Drew, Michael G. B.'

_publ_section_title
;
 meso-Substituted expanded porphyrins: new and stable hexaphyrins
;
_journal_issue 4
_journal_name_full 'Chemical Communications'
_journal_page_first 385
_journal_paper_doi 10.1039/a808952c
_journal_year 1999
_chemical_formula_sum 'C66 H14 F30 N6'
_chemical_formula_weight 1460.83
_chemical_name_systematic
; 
 ? 
;
_space_group_IT_number 14
_symmetry_space_group_name_Hall '-P 2ybc'
_symmetry_space_group_name_H-M 'P 1 21/c 1'
_atom_sites_solution_hydrogens geom
_atom_sites_solution_primary direct
_atom_sites_solution_secondary difmap
_audit_creation_method SHELXL-97
_cell_angle_alpha 90.00
_cell_angle_beta 90.31
_cell_angle_gamma 90.00
_cell_formula_units_Z 4
_cell_length_a 10.911
_cell_length_b 27.242
_cell_length_c 19.466
_cell_measurement_temperature 293(2)
_cell_volume 5785.940
_computing_structure_refinement 'SHELXL-97 (Sheldrick, 1997)'
_computing_structure_solution 'SHELXS-97 (Sheldrick, 1990)'
_diffrn_ambient_temperature 293(2)
_diffrn_measured_fraction_theta_full 0.616
_diffrn_measured_fraction_theta_max 0.616
_diffrn_radiation_monochromator graphite
_diffrn_radiation_source 'fine-focus sealed tube'
_diffrn_radiation_type MoK\a
_diffrn_radiation_wavelength 0.71073
_diffrn_reflns_av_R_equivalents 0.0454
_diffrn_reflns_av_sigmaI/netI 0.1153
_diffrn_reflns_limit_h_max 11
_diffrn_reflns_limit_h_min 0
_diffrn_reflns_limit_k_max 33
_diffrn_reflns_limit_k_min -33
_diffrn_reflns_limit_l_max 19
_diffrn_reflns_limit_l_min -19
_diffrn_reflns_number 12030
_diffrn_reflns_theta_full 26.09
_diffrn_reflns_theta_max 26.09
_diffrn_reflns_theta_min 2.01
_exptl_absorpt_coefficient_mu 0.168
_exptl_crystal_density_diffrn 1.677
_exptl_crystal_density_method 'not measured'
_exptl_crystal_F_000 2888
_refine_diff_density_max 0.281
_refine_diff_density_min -0.341
_refine_diff_density_rms 0.075
_refine_ls_extinction_coef 0.0017(6)
_refine_ls_extinction_expression Fc^*^=kFc[1+0.001xFc^2^\l^3^/sin(2\q)]^-1/4^
_refine_ls_extinction_method SHELXL
_refine_ls_goodness_of_fit_ref 0.862
_refine_ls_hydrogen_treatment mixed
_refine_ls_matrix_type full
_refine_ls_number_parameters 920
_refine_ls_number_reflns 7246
_refine_ls_number_restraints 0
_refine_ls_restrained_S_all 0.862
_refine_ls_R_factor_all 0.2304
_refine_ls_R_factor_gt 0.0785
_refine_ls_shift/su_max 0.000
_refine_ls_shift/su_mean 0.000
_refine_ls_structure_factor_coef Fsqd
_refine_ls_weighting_details 'w=1/[\s^2^(Fo^2^)+(0.1704P)^2^+0.0000P] where P=(Fo^2^+2Fc^2^)/3'
_refine_ls_weighting_scheme calc
_refine_ls_wR_factor_gt 0.2094
_refine_ls_wR_factor_ref 0.2750
_reflns_number_gt 2533
_reflns_number_total 7246
_reflns_threshold_expression >2sigma(I)
_cod_data_source_file 808952csup1.cif
_cod_data_source_block f
_cod_depositor_comments
;
The following automatic conversions were performed:

'_refine_ls_weighting_scheme' value 'calc
w=1/[\s^2^(Fo^2^)+(0.1704P)^2^+0.0000P] where P=(Fo^2^+2Fc^2^)/3' was
changed to 'calc'. New tag '_refine_ls_weighting_details' was
created. The value of the new tag was set to
'w=1/[\s^2^(Fo^2^)+(0.1704P)^2^+0.0000P] where P=(Fo^2^+2Fc^2^)/3'.

Automatic conversion script
Id: cif_fix_values 3143 2015-03-26 13:38:13Z robertas 
;
_cod_original_cell_volume 5785.9
_cod_database_code 7110412

loop_
_symmetry_equiv_pos_as_xyz
'x, y, z'
'-x, y+1/2, -z+1/2'
'-x, -y, -z'
'x, -y-1/2, z-1/2'

loop_
_atom_site_label
_atom_site_type_symbol
_atom_site_fract_x
_atom_site_fract_y
_atom_site_fract_z
_atom_site_U_iso_or_equiv
_atom_site_adp_type
_atom_site_occupancy
_atom_site_calc_flag
_atom_site_refinement_flags
C11 C 0.9130(7) 0.5725(3) -0.0214(6) 0.065(2) Uani 1 d .
C12 C 0.8757(7) 0.5311(3) 0.0210(6) 0.072(3) Uani 1 d .
H12 H 0.8592 0.4994 0.0060 0.087 Uiso 1 calc R
C13 C 0.8698(7) 0.5475(3) 0.0865(5) 0.070(2) Uani 1 d .
H13 H 0.8519 0.5294 0.1256 0.084 Uiso 1 calc R
C14 C 0.8977(7) 0.6004(3) 0.0823(5) 0.065(2) Uani 1 d .
N15 N 0.9245(6) 0.6135(2) 0.0185(4) 0.0662(19) Uani 1 d .
C16 C 0.9034(7) 0.6346(3) 0.1368(5) 0.064(2) Uani 1 d .
C17 C 0.8822(8) 0.6267(3) 0.2070(6) 0.074(3) Uani 1 d .
N18 N 0.8338(6) 0.5859(3) 0.2392(4) 0.073(2) Uani 1 d .
H18 H 0.8079 0.5598 0.2191 0.088 Uiso 1 calc R
C19 C 0.8342(8) 0.5942(4) 0.3079(6) 0.078(3) Uani 1 d .
C20 C 0.8836(9) 0.6423(3) 0.3210(6) 0.088(3) Uani 1 d .
H20 H 0.8929 0.6571 0.3638 0.105 Uiso 1 calc R
C21 C 0.9134(10) 0.6617(4) 0.2605(6) 0.100(3) Uani 1 d .
H21 H 0.9484 0.6924 0.2538 0.121 Uiso 1 calc R
C22 C 0.7922(8) 0.5600(3) 0.3550(5) 0.071(2) Uani 1 d .
C23 C 0.7361(7) 0.5152(3) 0.3394(5) 0.070(3) Uani 1 d .
N24 N 0.7118(6) 0.4984(3) 0.2742(4) 0.0670(19) Uani 1 d .
C25 C 0.6610(7) 0.4525(3) 0.2818(5) 0.064(2) Uani 1 d .
C26 C 0.6541(8) 0.4406(4) 0.3555(5) 0.078(3) Uani 1 d .
H26 H 0.6232 0.4118 0.3743 0.094 Uiso 1 calc R
C27 C 0.7006(8) 0.4789(4) 0.3907(5) 0.083(3) Uani 1 d .
H27 H 0.7085 0.4816 0.4381 0.100 Uiso 1 calc R
C28 C 0.6182(7) 0.4216(3) 0.2307(5) 0.066(2) Uani 1 d .
C29 C 0.6043(6) 0.4319(3) 0.1599(5) 0.059(2) Uani 1 d .
C30 C 0.6213(7) 0.4782(3) 0.1234(6) 0.070(2) Uani 1 d .
H30 H 0.6405 0.5084 0.1429 0.084 Uiso 1 calc R
C31 C 0.6036(7) 0.4687(3) 0.0555(6) 0.072(3) Uani 1 d .
H31 H 0.6128 0.4906 0.0192 0.087 Uiso 1 calc R
C32 C 0.5678(7) 0.4178(3) 0.0513(5) 0.061(2) Uani 1 d .
N33 N 0.5708(6) 0.3965(3) 0.1154(4) 0.0626(19) Uani 1 d .
C34 C 0.5247(7) 0.3906(3) -0.0044(5) 0.062(2) Uani 1 d .
C35 C 0.5407(7) 0.4041(3) -0.0740(5) 0.069(3) Uani 1 d .
C36 C 0.4752(8) 0.3838(3) -0.1311(5) 0.078(3) Uani 1 d .
H36 H 0.4079 0.3629 -0.1283 0.094 Uiso 1 calc R
C37 C 0.5270(8) 0.4000(3) -0.1895(6) 0.082(3) Uani 1 d .
H37 H 0.5016 0.3928 -0.2341 0.098 Uiso 1 calc R
C38 C 0.6280(8) 0.4300(3) -0.1702(5) 0.069(2) Uani 1 d .
N39 N 0.6295(6) 0.4327(3) -0.1015(4) 0.069(2) Uani 1 d .
H39 H 0.6800 0.4502 -0.0779 0.082 Uiso 1 calc R
C40 C 0.7170(7) 0.4487(3) -0.2141(5) 0.065(2) Uani 1 d .
C41 C 0.8156(8) 0.4805(3) -0.1966(5) 0.070(2) Uani 1 d .
C42 C 0.9088(7) 0.4992(3) -0.2421(5) 0.073(3) Uani 1 d .
H42 H 0.9233 0.4893 -0.2870 0.087 Uiso 1 calc R
C43 C 0.9694(7) 0.5333(3) -0.2073(5) 0.066(2) Uani 1 d .
H43 H 1.0361 0.5511 -0.2235 0.080 Uiso 1 calc R
C44 C 0.9157(7) 0.5383(3) -0.1409(5) 0.068(2) Uani 1 d .
N45 N 0.8229(6) 0.5036(3) -0.1337(4) 0.073(2) Uani 1 d .
C46 C 0.9461(6) 0.5739(3) -0.0901(5) 0.059(2) Uani 1 d .
C161 C 0.9359(7) 0.6859(3) 0.1154(4) 0.064(2) Uani 1 d .
C162 C 0.8460(8) 0.7216(3) 0.1145(5) 0.075(3) Uani 1 d .
C163 C 0.8708(9) 0.7692(4) 0.0930(5) 0.086(3) Uani 1 d .
C164 C 0.9852(10) 0.7801(4) 0.0692(6) 0.088(3) Uani 1 d .
C165 C 1.0737(8) 0.7453(4) 0.0675(6) 0.091(3) Uani 1 d .
C166 C 1.0503(8) 0.6990(4) 0.0918(6) 0.088(3) Uani 1 d .
C221 C 0.8052(10) 0.5717(3) 0.4297(5) 0.074(3) Uani 1 d .
C222 C 0.7070(10) 0.5876(4) 0.4690(6) 0.086(3) Uani 1 d .
C223 C 0.7160(12) 0.5943(3) 0.5403(7) 0.086(3) Uani 1 d .
C224 C 0.8275(15) 0.5838(4) 0.5715(6) 0.094(3) Uani 1 d .
C225 C 0.9243(13) 0.5684(4) 0.5354(9) 0.103(4) Uani 1 d .
C226 C 0.9151(11) 0.5632(4) 0.4647(8) 0.095(3) Uani 1 d .
C281 C 0.5845(8) 0.3699(3) 0.2516(5) 0.067(2) Uani 1 d .
C282 C 0.6681(8) 0.3379(4) 0.2738(5) 0.074(3) Uani 1 d .
C283 C 0.6427(10) 0.2892(4) 0.2886(6) 0.098(3) Uani 1 d .
C284 C 0.5274(11) 0.2732(4) 0.2818(7) 0.110(4) Uani 1 d .
C285 C 0.4379(10) 0.3039(5) 0.2591(6) 0.100(3) Uani 1 d .
C286 C 0.4684(9) 0.3525(4) 0.2451(5) 0.085(3) Uani 1 d .
C341 C 0.4643(7) 0.3422(3) 0.0084(4) 0.062(2) Uani 1 d .
C342 C 0.3640(8) 0.3382(4) 0.0500(5) 0.071(3) Uani 1 d .
C343 C 0.3129(8) 0.2921(4) 0.0625(5) 0.087(3) Uani 1 d .
C344 C 0.3610(10) 0.2507(4) 0.0364(6) 0.087(3) Uani 1 d .
C345 C 0.4603(9) 0.2541(4) -0.0076(6) 0.091(3) Uani 1 d .
C346 C 0.5078(8) 0.2990(4) -0.0211(5) 0.074(3) Uani 1 d .
C401 C 0.7075(7) 0.4344(3) -0.2879(5) 0.067(2) Uani 1 d .
C402 C 0.7470(11) 0.3894(4) -0.3123(6) 0.094(3) Uani 1 d .
C403 C 0.7383(12) 0.3754(4) -0.3789(7) 0.111(4) Uani 1 d .
C404 C 0.6902(11) 0.4069(4) -0.4258(6) 0.093(3) Uani 1 d .
C405 C 0.6480(9) 0.4528(4) -0.4045(6) 0.083(3) Uani 1 d .
C406 C 0.6606(8) 0.4648(4) -0.3385(6) 0.077(3) Uani 1 d .
C461 C 1.0125(7) 0.6175(3) -0.1147(5) 0.062(2) Uani 1 d .
C462 C 0.9692(8) 0.6466(3) -0.1684(5) 0.074(3) Uani 1 d .
C463 C 1.0226(9) 0.6900(3) -0.1875(6) 0.080(3) Uani 1 d .
C464 C 1.1257(9) 0.7046(4) -0.1509(7) 0.089(3) Uani 1 d .
C465 C 1.1753(9) 0.6782(4) -0.1007(6) 0.082(3) Uani 1 d .
C466 C 1.1191(8) 0.6353(4) -0.0814(6) 0.081(3) Uani 1 d .
F162 F 0.7320(4) 0.71157(18) 0.1354(3) 0.1049(19) Uani 1 d .
F163 F 0.7813(5) 0.8028(2) 0.0938(4) 0.131(2) Uani 1 d .
F164 F 1.0087(5) 0.8259(2) 0.0476(4) 0.140(3) Uani 1 d .
F165 F 1.1863(5) 0.7584(2) 0.0449(4) 0.128(2) Uani 1 d .
F166 F 1.1414(5) 0.6665(2) 0.0931(3) 0.113(2) Uani 1 d .
F222 F 0.6003(5) 0.5965(2) 0.4395(3) 0.113(2) Uani 1 d .
F223 F 0.6211(6) 0.6091(2) 0.5767(4) 0.132(2) Uani 1 d .
F224 F 0.8384(7) 0.5913(3) 0.6401(4) 0.142(3) Uani 1 d .
F225 F 1.0352(7) 0.5610(2) 0.5671(4) 0.154(3) Uani 1 d .
F226 F 1.0154(5) 0.5484(2) 0.4299(4) 0.120(2) Uani 1 d .
F282 F 0.7868(4) 0.3520(2) 0.2838(3) 0.1035(19) Uani 1 d .
F283 F 0.7303(6) 0.2577(2) 0.3108(4) 0.135(2) Uani 1 d .
F284 F 0.4982(7) 0.2259(3) 0.2913(4) 0.154(3) Uani 1 d .
F285 F 0.3210(6) 0.2887(3) 0.2506(4) 0.155(3) Uani 1 d .
F286 F 0.3765(4) 0.3830(2) 0.2261(3) 0.111(2) Uani 1 d .
F342 F 0.3126(4) 0.3772(2) 0.0783(3) 0.0892(16) Uani 1 d .
F343 F 0.2132(5) 0.2885(2) 0.1037(4) 0.126(2) Uani 1 d .
F344 F 0.3101(6) 0.2073(2) 0.0507(4) 0.136(2) Uani 1 d .
F345 F 0.5067(5) 0.2138(2) -0.0352(4) 0.122(2) Uani 1 d .
F346 F 0.6059(4) 0.30108(18) -0.0629(3) 0.0882(16) Uani 1 d .
F402 F 0.7913(8) 0.3570(2) -0.2665(4) 0.155(3) Uani 1 d .
F403 F 0.7771(10) 0.3327(3) -0.4025(4) 0.205(4) Uani 1 d .
F404 F 0.6776(7) 0.3953(2) -0.4932(4) 0.137(2) Uani 1 d .
F405 F 0.6007(6) 0.4844(2) -0.4517(3) 0.117(2) Uani 1 d .
F406 F 0.6218(5) 0.5104(2) -0.3187(3) 0.1064(18) Uani 1 d .
F462 F 0.8662(4) 0.63250(19) -0.2031(3) 0.0896(16) Uani 1 d .
F463 F 0.9763(5) 0.7159(2) -0.2407(3) 0.112(2) Uani 1 d .
F464 F 1.1789(6) 0.7479(2) -0.1715(4) 0.124(2) Uani 1 d .
F465 F 1.2749(5) 0.6939(2) -0.0691(3) 0.111(2) Uani 1 d .
F466 F 1.1686(4) 0.60816(19) -0.0322(3) 0.0860(16) Uani 1 d .

loop_
_atom_site_aniso_label
_atom_site_aniso_U_11
_atom_site_aniso_U_22
_atom_site_aniso_U_33
_atom_site_aniso_U_23
_atom_site_aniso_U_13
_atom_site_aniso_U_12
C11 0.057(5) 0.060(6) 0.076(8) -0.007(6) 0.002(5) 0.003(4)
C12 0.071(5) 0.066(6) 0.080(9) 0.001(6) -0.005(5) -0.007(4)
C13 0.091(6) 0.055(6) 0.064(8) 0.008(5) 0.009(5) -0.004(4)
C14 0.072(5) 0.064(6) 0.058(8) 0.012(6) -0.001(5) -0.007(4)
N15 0.073(4) 0.057(5) 0.069(6) 0.009(4) 0.007(4) -0.008(3)
C16 0.085(6) 0.061(6) 0.047(7) 0.009(5) 0.002(5) -0.005(4)
C17 0.089(6) 0.060(6) 0.073(9) -0.008(6) 0.003(6) -0.016(5)
N18 0.090(5) 0.062(5) 0.068(7) -0.003(4) 0.000(4) -0.008(4)
C19 0.101(7) 0.087(8) 0.046(8) -0.001(6) -0.002(6) -0.008(5)
C20 0.141(8) 0.068(7) 0.054(8) -0.021(6) 0.004(6) -0.027(6)
C21 0.151(9) 0.082(8) 0.068(9) 0.008(7) -0.002(7) -0.030(6)
C22 0.088(6) 0.079(7) 0.046(7) 0.008(6) 0.004(5) -0.012(5)
C23 0.073(6) 0.071(7) 0.065(8) -0.007(6) 0.009(5) -0.006(4)
N24 0.081(5) 0.076(5) 0.044(6) -0.006(4) -0.007(4) -0.006(4)
C25 0.064(5) 0.063(6) 0.066(8) -0.011(5) 0.004(5) -0.012(4)
C26 0.099(7) 0.089(7) 0.046(7) 0.004(6) 0.010(5) -0.009(5)
C27 0.093(6) 0.100(8) 0.056(7) -0.007(7) 0.002(5) -0.024(6)
C28 0.066(5) 0.061(6) 0.069(8) 0.016(5) -0.005(5) 0.003(4)
C29 0.047(5) 0.070(6) 0.059(8) 0.003(6) -0.005(4) 0.002(4)
C30 0.083(6) 0.063(6) 0.065(8) -0.009(6) 0.005(5) 0.000(4)
C31 0.061(5) 0.081(8) 0.075(9) 0.016(6) 0.018(5) -0.012(4)
C32 0.062(5) 0.070(7) 0.050(7) 0.000(5) -0.005(5) 0.003(4)
N33 0.072(4) 0.067(5) 0.049(6) -0.006(4) 0.003(4) -0.004(3)
C34 0.060(5) 0.073(6) 0.053(7) -0.005(5) 0.002(5) -0.003(4)
C35 0.063(5) 0.070(6) 0.075(9) -0.002(6) -0.014(6) -0.009(4)
C36 0.085(6) 0.085(7) 0.065(8) 0.000(6) -0.013(6) -0.027(5)
C37 0.092(7) 0.085(7) 0.068(8) 0.002(6) -0.026(6) -0.017(5)
C38 0.081(6) 0.082(7) 0.046(7) 0.010(5) -0.002(6) -0.011(5)
N39 0.075(5) 0.082(5) 0.049(6) -0.007(4) -0.010(4) -0.019(4)
C40 0.075(6) 0.073(6) 0.046(7) 0.001(5) -0.007(5) 0.006(4)
C41 0.075(6) 0.071(6) 0.065(8) -0.004(6) 0.001(5) 0.009(5)
C42 0.074(6) 0.084(7) 0.060(7) -0.001(5) 0.014(5) -0.015(5)
C43 0.064(5) 0.086(7) 0.049(7) 0.007(5) 0.013(5) -0.006(4)
C44 0.064(5) 0.075(6) 0.064(8) 0.008(5) -0.011(5) -0.005(5)
N45 0.084(5) 0.061(5) 0.073(6) -0.009(4) -0.009(4) 0.003(4)
C46 0.053(5) 0.066(6) 0.059(7) 0.000(5) -0.008(5) 0.005(4)
C161 0.066(5) 0.059(6) 0.066(7) -0.002(5) -0.001(5) -0.006(4)
C162 0.076(6) 0.066(7) 0.084(8) -0.008(5) 0.010(5) -0.010(5)
C163 0.099(7) 0.066(7) 0.092(9) -0.006(6) -0.001(6) 0.009(6)
C164 0.106(8) 0.053(7) 0.105(10) 0.001(6) 0.008(6) -0.022(6)
C165 0.072(6) 0.073(8) 0.129(11) 0.013(7) 0.026(6) 0.000(5)
C166 0.066(6) 0.072(7) 0.127(10) 0.007(6) 0.009(6) -0.006(5)
C221 0.107(8) 0.051(6) 0.065(8) 0.005(5) 0.009(7) -0.004(5)
C222 0.101(9) 0.097(8) 0.061(9) -0.022(6) 0.002(7) -0.015(6)
C223 0.119(9) 0.063(7) 0.076(10) -0.012(6) -0.006(8) -0.021(6)
C224 0.176(13) 0.069(7) 0.039(9) -0.001(5) -0.015(9) -0.009(7)
C225 0.129(11) 0.092(8) 0.089(12) -0.016(8) -0.021(10) 0.001(7)
C226 0.117(10) 0.080(7) 0.087(11) 0.025(7) -0.003(9) -0.003(6)
C281 0.064(6) 0.067(6) 0.071(7) -0.004(5) -0.011(5) 0.000(5)
C282 0.068(6) 0.084(8) 0.068(8) -0.002(6) 0.000(5) -0.009(5)
C283 0.092(8) 0.100(9) 0.102(10) 0.032(7) 0.019(6) 0.022(7)
C284 0.107(9) 0.071(8) 0.151(13) 0.036(7) 0.013(8) -0.015(7)
C285 0.113(9) 0.095(9) 0.092(9) 0.019(7) -0.005(7) -0.047(7)
C286 0.077(7) 0.104(9) 0.076(8) 0.015(6) -0.002(5) -0.004(6)
C341 0.050(5) 0.081(7) 0.055(7) 0.010(5) -0.002(4) -0.012(4)
C342 0.069(6) 0.076(7) 0.068(8) -0.010(6) -0.001(5) 0.003(5)
C343 0.084(7) 0.090(8) 0.087(9) 0.001(6) 0.028(6) -0.018(6)
C344 0.111(8) 0.059(7) 0.089(9) 0.007(6) 0.010(7) -0.011(6)
C345 0.103(8) 0.067(8) 0.102(10) -0.006(6) 0.004(7) -0.001(6)
C346 0.071(6) 0.074(7) 0.077(8) -0.008(6) 0.006(5) 0.002(5)
C401 0.081(5) 0.064(6) 0.057(8) 0.004(6) -0.004(5) -0.007(4)
C402 0.171(10) 0.064(7) 0.047(8) 0.001(6) 0.000(7) 0.023(6)
C403 0.189(12) 0.084(9) 0.060(10) -0.005(8) -0.010(8) 0.030(8)
C404 0.151(9) 0.084(9) 0.043(8) -0.014(7) 0.009(7) -0.015(7)
C405 0.113(8) 0.091(9) 0.046(8) 0.012(7) -0.007(6) -0.005(6)
C406 0.083(6) 0.079(8) 0.070(9) -0.003(7) 0.012(6) -0.005(5)
C461 0.056(5) 0.060(6) 0.070(7) 0.016(5) 0.002(5) -0.001(4)
C462 0.068(6) 0.075(7) 0.079(8) -0.002(6) -0.003(5) -0.007(5)
C463 0.090(7) 0.059(7) 0.093(9) 0.023(6) 0.017(6) -0.001(5)
C464 0.094(7) 0.056(7) 0.118(10) -0.007(7) 0.029(7) -0.041(6)
C465 0.073(7) 0.089(8) 0.085(9) 0.014(7) 0.001(6) -0.004(6)
C466 0.072(6) 0.095(8) 0.077(9) 0.005(6) 0.002(6) 0.002(6)
F162 0.078(4) 0.083(4) 0.153(6) 0.004(4) 0.020(3) 0.002(3)
F163 0.108(4) 0.074(4) 0.210(8) 0.023(4) 0.012(4) 0.011(3)
F164 0.125(5) 0.082(4) 0.213(8) 0.038(5) 0.026(5) -0.011(3)
F165 0.093(4) 0.098(5) 0.194(8) 0.030(4) 0.042(4) -0.010(3)
F166 0.080(4) 0.092(4) 0.168(7) 0.009(4) 0.015(3) 0.002(3)
F222 0.092(4) 0.133(5) 0.113(6) -0.012(4) -0.001(4) -0.007(3)
F223 0.148(5) 0.142(6) 0.107(6) -0.037(4) 0.043(5) -0.019(4)
F224 0.219(7) 0.140(6) 0.066(6) 0.005(4) -0.005(5) -0.028(5)
F225 0.171(6) 0.121(6) 0.168(8) -0.009(5) -0.082(6) 0.014(5)
F226 0.098(4) 0.121(5) 0.141(6) -0.023(4) -0.004(4) 0.015(3)
F282 0.077(4) 0.125(5) 0.108(5) 0.022(4) -0.005(3) 0.017(3)
F283 0.124(5) 0.125(5) 0.154(7) 0.047(5) 0.018(4) 0.030(4)
F284 0.186(6) 0.099(5) 0.178(8) 0.047(5) -0.005(5) -0.032(5)
F285 0.122(5) 0.143(6) 0.201(8) 0.064(5) -0.037(5) -0.068(4)
F286 0.071(3) 0.124(5) 0.139(6) 0.035(4) -0.016(3) -0.009(3)
F342 0.069(3) 0.099(4) 0.100(5) -0.018(3) 0.013(3) -0.007(3)
F343 0.102(4) 0.135(5) 0.141(6) -0.002(4) 0.044(4) -0.031(3)
F344 0.171(6) 0.085(5) 0.151(7) 0.009(4) 0.027(5) -0.036(4)
F345 0.142(5) 0.080(4) 0.144(6) -0.023(4) 0.026(4) 0.002(4)
F346 0.082(3) 0.092(4) 0.091(4) -0.017(3) 0.024(3) -0.002(2)
F402 0.282(9) 0.097(5) 0.086(5) 0.015(4) -0.015(5) 0.052(5)
F403 0.416(14) 0.092(5) 0.108(7) -0.027(5) 0.004(7) 0.078(7)
F404 0.231(7) 0.110(5) 0.070(5) 0.001(4) -0.008(5) -0.010(4)
F405 0.151(5) 0.135(5) 0.065(5) 0.013(4) -0.007(4) 0.014(4)
F406 0.142(5) 0.094(5) 0.082(5) -0.003(3) -0.012(3) 0.025(4)
F462 0.074(3) 0.104(4) 0.091(4) 0.020(3) -0.011(3) -0.002(3)
F463 0.124(4) 0.094(4) 0.119(6) 0.032(4) 0.006(4) 0.005(3)
F464 0.143(5) 0.096(5) 0.133(6) 0.002(4) 0.022(4) -0.028(4)
F465 0.087(4) 0.123(5) 0.123(6) -0.012(4) -0.010(3) -0.034(3)
F466 0.072(3) 0.102(4) 0.084(4) 0.006(3) -0.010(3) -0.001(3)

loop_
_atom_type_symbol
_atom_type_description
_atom_type_scat_dispersion_real
_atom_type_scat_dispersion_imag
_atom_type_scat_source
C C 0.0033 0.0016 'International Tables Vol C Tables 4.2.6.8 and 6.1.1.4'
H H 0.0000 0.0000 'International Tables Vol C Tables 4.2.6.8 and 6.1.1.4'
N N 0.0061 0.0033 'International Tables Vol C Tables 4.2.6.8 and 6.1.1.4'
F F 0.0171 0.0103 'International Tables Vol C Tables 4.2.6.8 and 6.1.1.4'

loop_
_geom_angle_atom_site_label_1
_geom_angle_atom_site_label_2
_geom_angle_atom_site_label_3
_geom_angle
N15 C11 C46 120.3(8)
N15 C11 C12 109.6(9)
C46 C11 C12 129.9(9)
C13 C12 C11 107.0(8)
C13 C12 H12 126.5
C11 C12 H12 126.5
C12 C13 C14 105.1(8)
C12 C13 H13 127.5
C14 C13 H13 127.5
N15 C14 C16 121.2(8)
N15 C14 C13 111.1(8)
C16 C14 C13 127.6(9)
C14 N15 C11 107.1(8)
C17 C16 C14 128.6(8)
C17 C16 C161 116.9(8)
C14 C16 C161 114.5(8)
N18 C17 C16 129.1(9)
N18 C17 C21 106.9(9)
C16 C17 C21 124.0(9)
C19 N18 C17 108.4(8)
C19 N18 H18 125.8
C17 N18 H18 125.8
N18 C19 C22 122.8(9)
N18 C19 C20 109.0(9)
C22 C19 C20 128.2(10)
C21 C20 C19 107.2(9)
C21 C20 H20 126.4
C19 C20 H20 126.4
C20 C21 C17 108.5(9)
C20 C21 H21 125.7
C17 C21 H21 125.7
C19 C22 C23 126.0(9)
C19 C22 C221 118.0(9)
C23 C22 C221 116.0(8)
N24 C23 C22 125.1(9)
N24 C23 C27 110.8(8)
C22 C23 C27 124.0(9)
C23 N24 C25 106.2(7)
N24 C25 C28 127.6(9)
N24 C25 C26 109.1(7)
C28 C25 C26 123.2(8)
C27 C26 C25 107.8(8)
C27 C26 H26 126.1
C25 C26 H26 126.1
C26 C27 C23 106.1(9)
C26 C27 H27 127.0
C23 C27 H27 127.0
C25 C28 C29 127.9(8)
C25 C28 C281 117.1(8)
C29 C28 C281 115.0(8)
N33 C29 C28 120.7(8)
N33 C29 C30 110.0(8)
C28 C29 C30 129.3(9)
C31 C30 C29 107.0(8)
C31 C30 H30 126.5
C29 C30 H30 126.5
C30 C31 C32 105.9(8)
C30 C31 H31 127.0
C32 C31 H31 127.0
N33 C32 C34 119.1(8)
N33 C32 C31 110.4(8)
C34 C32 C31 130.2(9)
C29 N33 C32 106.6(7)
C32 C34 C35 124.4(8)
C32 C34 C341 119.2(8)
C35 C34 C341 116.4(8)
N39 C35 C34 128.2(8)
N39 C35 C36 105.7(9)
C34 C35 C36 125.5(8)
C37 C36 C35 108.7(8)
C37 C36 H36 125.7
C35 C36 H36 125.7
C36 C37 C38 107.0(9)
C36 C37 H37 126.5
C38 C37 H37 126.5
N39 C38 C40 126.0(8)
N39 C38 C37 107.5(8)
C40 C38 C37 126.1(10)
C38 N39 C35 111.0(7)
C38 N39 H39 124.5
C35 N39 H39 124.5
C38 C40 C41 127.2(9)
C38 C40 C401 116.8(8)
C41 C40 C401 116.0(8)
N45 C41 C40 122.0(8)
N45 C41 C42 110.3(8)
C40 C41 C42 127.1(9)
C43 C42 C41 106.6(8)
C43 C42 H42 126.7
C41 C42 H42 126.7
C42 C43 C44 108.8(8)
C42 C43 H43 125.6
C44 C43 H43 125.6
N45 C44 C46 124.0(8)
N45 C44 C43 109.2(8)
C46 C44 C43 126.8(8)
C41 N45 C44 105.0(7)
C11 C46 C44 126.2(8)
C11 C46 C461 117.7(8)
C44 C46 C461 115.9(8)
C166 C161 C162 117.3(8)
C166 C161 C16 123.3(8)
C162 C161 C16 119.3(7)
F162 C162 C161 121.0(8)
F162 C162 C163 117.6(8)
C161 C162 C163 121.4(8)
F163 C163 C164 121.6(9)
F163 C163 C162 119.5(9)
C164 C163 C162 118.9(9)
F164 C164 C165 120.4(9)
F164 C164 C163 118.9(10)
C165 C164 C163 120.7(9)
C164 C165 F165 118.2(9)
C164 C165 C166 120.1(9)
F165 C165 C166 121.7(9)
F166 C166 C165 118.6(8)
F166 C166 C161 119.9(9)
C165 C166 C161 121.6(9)
C222 C221 C226 116.6(11)
C222 C221 C22 122.1(10)
C226 C221 C22 121.1(10)
F222 C222 C221 120.0(11)
F222 C222 C223 117.7(10)
C221 C222 C223 122.3(11)
F223 C223 C224 121.1(13)
F223 C223 C222 121.3(11)
C224 C223 C222 117.6(11)
C225 C224 F224 119.9(14)
C225 C224 C223 121.8(12)
F224 C224 C223 118.2(13)
C224 C225 F225 120.5(14)
C224 C225 C226 120.0(12)
F225 C225 C226 119.4(13)
F226 C226 C225 118.2(11)
F226 C226 C221 120.1(12)
C225 C226 C221 121.7(11)
C282 C281 C286 116.2(9)
C282 C281 C28 122.0(8)
C286 C281 C28 121.8(8)
C281 C282 F282 120.7(9)
C281 C282 C283 123.8(9)
F282 C282 C283 115.5(9)
C284 C283 F283 119.1(11)
C284 C283 C282 118.7(10)
F283 C283 C282 122.2(10)
C283 C284 F284 121.6(12)
C283 C284 C285 120.4(11)
F284 C284 C285 117.8(11)
F285 C285 C284 121.8(10)
F285 C285 C286 119.6(11)
C284 C285 C286 118.5(10)
F286 C286 C281 120.2(9)
F286 C286 C285 117.4(9)
C281 C286 C285 122.4(10)
C342 C341 C346 116.9(8)
C342 C341 C34 121.5(9)
C346 C341 C34 121.6(8)
F342 C342 C341 121.7(9)
F342 C342 C343 118.6(9)
C341 C342 C343 119.7(9)
C344 C343 F343 118.6(9)
C344 C343 C342 122.1(9)
F343 C343 C342 119.2(10)
F344 C344 C343 120.0(10)
F344 C344 C345 121.0(10)
C343 C344 C345 118.9(9)
F345 C345 C346 121.5(10)
F345 C345 C344 119.7(10)
C346 C345 C344 118.8(10)
F346 C346 C345 117.4(9)
F346 C346 C341 119.1(8)
C345 C346 C341 123.4(9)
C402 C401 C406 113.7(9)
C402 C401 C40 122.8(9)
C406 C401 C40 123.5(9)
F402 C402 C403 118.3(10)
F402 C402 C401 117.8(10)
C403 C402 C401 123.8(10)
F403 C403 C404 116.5(11)
F403 C403 C402 124.0(11)
C404 C403 C402 119.4(11)
C403 C404 F404 122.8(11)
C403 C404 C405 119.6(11)
F404 C404 C405 117.6(11)
C406 C405 F405 122.3(11)
C406 C405 C404 118.2(10)
F405 C405 C404 119.5(11)
C405 C406 F406 117.6(10)
C405 C406 C401 125.2(10)
F406 C406 C401 117.3(10)
C462 C461 C466 115.1(8)
C462 C461 C46 122.6(8)
C466 C461 C46 122.1(8)
F462 C462 C463 117.4(9)
F462 C462 C461 119.0(8)
C463 C462 C461 123.5(9)
F463 C463 C462 120.1(10)
F463 C463 C464 122.8(9)
C462 C463 C464 117.0(10)
C465 C464 F464 120.6(10)
C465 C464 C463 123.3(9)
F464 C464 C463 116.1(11)
F465 C465 C464 120.0(10)
F465 C465 C466 121.2(10)
C464 C465 C466 118.8(10)
F466 C466 C465 119.5(9)
F466 C466 C461 118.2(9)
C465 C466 C461 122.2(10)

loop_
_geom_bond_atom_site_label_1
_geom_bond_atom_site_label_2
_geom_bond_distance
C11 N15 1.365(10)
C11 C46 1.387(11)
C11 C12 1.458(12)
C12 C13 1.352(11)
C12 H12 0.9300
C13 C14 1.475(11)
C13 H13 0.9300
C14 N15 1.326(10)
C14 C16 1.412(12)
C16 C17 1.403(12)
C16 C161 1.503(11)
C17 N18 1.381(11)
C17 C21 1.452(13)
N18 C19 1.355(11)
N18 H18 0.8600
C19 C22 1.389(12)
C19 C20 1.439(12)
C20 C21 1.332(12)
C20 H20 0.9300
C21 H21 0.9300
C22 C23 1.398(11)
C22 C221 1.495(12)
C23 N24 1.373(10)
C23 C27 1.460(12)
N24 C25 1.376(10)
C25 C28 1.382(12)
C25 C26 1.472(12)
C26 C27 1.345(12)
C26 H26 0.9300
C27 H27 0.9300
C28 C29 1.415(11)
C28 C281 1.513(12)
C29 N33 1.347(10)
C29 C30 1.459(11)
C30 C31 1.360(12)
C30 H30 0.9300
C31 C32 1.444(11)
C31 H31 0.9300
C32 N33 1.377(10)
C32 C34 1.392(11)
C34 C35 1.415(12)
C34 C341 1.496(11)
C35 N39 1.355(10)
C35 C36 1.429(12)
C36 C37 1.348(12)
C36 H36 0.9300
C37 C38 1.421(11)
C37 H37 0.9300
C38 N39 1.340(10)
C38 C40 1.394(11)
N39 H39 0.8600
C40 C41 1.422(11)
C40 C401 1.492(12)
C41 N45 1.380(10)
C41 C42 1.444(11)
C42 C43 1.324(11)
C42 H42 0.9300
C43 C44 1.429(12)
C43 H43 0.9300
C44 N45 1.393(10)
C44 C46 1.422(11)
C46 C461 1.474(11)
C161 C166 1.379(11)
C161 C162 1.381(11)
C162 F162 1.338(9)
C162 C163 1.391(12)
C163 F163 1.339(10)
C163 C164 1.367(13)
C164 F164 1.342(10)
C164 C165 1.352(12)
C165 F165 1.354(9)
C165 C166 1.372(12)
C166 F166 1.331(10)
C221 C222 1.389(13)
C221 C226 1.395(14)
C222 F222 1.318(11)
C222 C223 1.403(14)
C223 F223 1.321(11)
C223 C224 1.386(14)
C224 C225 1.339(15)
C224 F224 1.356(11)
C225 F225 1.370(13)
C225 C226 1.386(15)
C226 F226 1.352(12)
C281 C282 1.331(12)
C281 C286 1.358(12)
C282 F282 1.363(9)
C282 C283 1.386(13)
C283 C284 1.338(14)
C283 F283 1.353(11)
C284 F284 1.343(11)
C284 C285 1.358(14)
C285 F285 1.351(11)
C285 C286 1.392(13)
C286 F286 1.352(10)
C341 C342 1.368(11)
C341 C346 1.394(11)
C342 F342 1.324(9)
C342 C343 1.397(12)
C343 C344 1.345(13)
C343 F343 1.358(10)
C344 F344 1.335(10)
C344 C345 1.388(13)
C345 F345 1.324(11)
C345 C346 1.354(12)
C346 F346 1.349(9)
C401 C402 1.382(12)
C401 C406 1.383(12)
C402 F402 1.342(11)
C402 C403 1.355(14)
C403 F403 1.322(12)
C403 C404 1.355(14)
C404 F404 1.356(11)
C404 C405 1.396(14)
C405 C406 1.333(13)
C405 F405 1.359(11)
C406 F406 1.369(10)
C461 C462 1.393(11)
C461 C466 1.415(12)
C462 F462 1.364(9)
C462 C463 1.368(12)
C463 F463 1.351(10)
C463 C464 1.386(13)
C464 C465 1.328(13)
C464 F464 1.376(10)
C465 F465 1.316(10)
C465 C466 1.372(13)
C466 F466 1.323(11)

loop_
_geom_hbond_atom_site_label_D
_geom_hbond_atom_site_label_H
_geom_hbond_atom_site_label_A
_geom_hbond_distance_DH
_geom_hbond_distance_HA
_geom_hbond_distance_DA
_geom_hbond_angle_DHA
N39 H39 N45 0.86 2.40 2.932(10) 120.9
